data_4500064
loop_
_publ_author_name
'Dominic Lalibert\'e'
'Thierry Maris'
'Patrick Eddy Ryan'
'James D. Wuest'

_publ_section_title
;
 Weak Interactions in the Crystal Structures of Tetraacetylenes Derived
 from Pentaerythrityl Tetraphenyl Ether
;
_journal_name_full 'Cryst. Growth & Design'
_journal_page_first 1335
_journal_page_last 1340
_journal_paper_doi 10.1021/cg050568p
_journal_volume 6
_journal_year 2006
_chemical_compound_source 'Synthesized by the authors. See text'
_chemical_formula_moiety 'C37 H28 O4'
_chemical_formula_sum 'C37 H28 O4'
_chemical_formula_weight 536.59
_chemical_name_systematic
; 
 ? 
;
_space_group_IT_number 82
_symmetry_cell_setting tetragonal
_symmetry_space_group_name_Hall 'I -4'
_symmetry_space_group_name_H-M 'I -4'
_atom_sites_solution_hydrogens geom
_atom_sites_solution_primary direct
_atom_sites_solution_secondary difmap
_audit_creation_method SHELXL-97
_cell_angle_alpha 90.00
_cell_angle_beta 90.00
_cell_angle_gamma 90.00
_cell_formula_units_Z 2
_cell_length_a 13.1200(19)
_cell_length_b 13.1200(19)
_cell_length_c 8.8810(18)
_cell_measurement_reflns_used 25
_cell_measurement_temperature 293(2)
_cell_measurement_theta_max 30.00
_cell_measurement_theta_min 15.00
_cell_volume 1528.7(4)
_computing_cell_refinement 'CAD4 Program (Nonius 1989)'
_computing_data_collection 'CAD4 Program (Nonius 1989)'
_computing_data_reduction 'Local Program'
_computing_molecular_graphics 'SHELXTL (Bruker, 1997)'
_computing_publication_material 'UdMX (local program)'
_computing_structure_refinement 'SHELXL97 (Sheldrick, 1997)'
_computing_structure_solution 'SHELXS97 (Sheldrick, 1997)'
_diffrn_ambient_temperature 293(2)
_diffrn_measured_fraction_theta_full 1.000
_diffrn_measured_fraction_theta_max 1.000
_diffrn_measurement_device_type Enraf-Nonius-CAD4
_diffrn_measurement_method \w/2\q
_diffrn_radiation_monochromator graphite
_diffrn_radiation_source 'Sealed Tube'
_diffrn_radiation_type CuK\a
_diffrn_radiation_wavelength 1.54178
_diffrn_reflns_av_R_equivalents 0.087
_diffrn_reflns_av_sigmaI/netI 0.0849
_diffrn_reflns_limit_h_max 16
_diffrn_reflns_limit_h_min -16
_diffrn_reflns_limit_k_max 16
_diffrn_reflns_limit_k_min -16
_diffrn_reflns_limit_l_max 10
_diffrn_reflns_limit_l_min -10
_diffrn_reflns_number 11486
_diffrn_reflns_theta_full 69.97
_diffrn_reflns_theta_max 69.97
_diffrn_reflns_theta_min 4.77
_diffrn_standards_decay_% 0.32
_diffrn_standards_interval_time 60
_diffrn_standards_number 5
_exptl_absorpt_coefficient_mu 0.597
_exptl_absorpt_correction_T_max 0.8400
_exptl_absorpt_correction_T_min 0.8200
_exptl_absorpt_correction_type none
_exptl_absorpt_process_details 'No absorption correction applied'
_exptl_crystal_colour Colourless
_exptl_crystal_density_diffrn 1.166
_exptl_crystal_density_method 'not measured'
_exptl_crystal_description block
_exptl_crystal_F_000 564
_exptl_crystal_size_max 0.35
_exptl_crystal_size_mid 0.30
_exptl_crystal_size_min 0.30
_refine_diff_density_max 0.102
_refine_diff_density_min -0.085
_refine_diff_density_rms 0.025
_refine_ls_abs_structure_details 'Flack H D (1983), 672 Friedel Pairs'
_refine_ls_abs_structure_Flack 0.5(2)
_refine_ls_extinction_coef 0.0044(4)
_refine_ls_extinction_expression Fc^*^=kFc[1+0.001xFc^2^\l^3^/sin(2\q)]^-1/4^
_refine_ls_extinction_method SHELXL
_refine_ls_goodness_of_fit_ref 1.045
_refine_ls_hydrogen_treatment constr
_refine_ls_matrix_type full
_refine_ls_number_parameters 98
_refine_ls_number_reflns 1447
_refine_ls_number_restraints 0
_refine_ls_restrained_S_all 1.045
_refine_ls_R_factor_all 0.0398
_refine_ls_R_factor_gt 0.0360
_refine_ls_shift/su_max 0.000
_refine_ls_shift/su_mean 0.000
_refine_ls_structure_factor_coef Fsqd
_refine_ls_weighting_details 'calc w=1/[\s^2^(Fo^2^)+(0.0230P)^2^] where P=(Fo^2^+2Fc^2^)/3'
_refine_ls_weighting_scheme calc
_refine_ls_wR_factor_gt 0.0856
_refine_ls_wR_factor_ref 0.0873
_reflns_number_gt 1242
_reflns_number_total 1447
_reflns_threshold_expression I>2\s(I)
_cod_data_source_file deposit.cif
_cod_data_source_block jiw559
_cod_original_sg_symbol_H-M I-4
_cod_database_code 4500064

loop_
_symmetry_equiv_pos_as_xyz
'x, y, z'
'-x, -y, z'
'y, -x, -z'
'-y, x, -z'
'x+1/2, y+1/2, z+1/2'
'-x+1/2, -y+1/2, z+1/2'
'y+1/2, -x+1/2, -z+1/2'
'-y+1/2, x+1/2, -z+1/2'

loop_
_atom_site_label
_atom_site_type_symbol
_atom_site_fract_x
_atom_site_fract_y
_atom_site_fract_z
_atom_site_U_iso_or_equiv
_atom_site_adp_type
_atom_site_occupancy
_atom_site_symmetry_multiplicity
_atom_site_calc_flag
_atom_site_refinement_flags
C1 C 0.0000 0.5000 1.2500 0.0570(7) Uani 1 4 d S
C2 C -0.01078(12) 0.40535(11) 1.15189(19) 0.0613(4) Uani 1 1 d .
H2A H -0.0146 0.3449 1.2144 0.074 Uiso 1 1 calc R
H2B H -0.0725 0.4095 1.0921 0.074 Uiso 1 1 calc R
O3 O 0.07648(8) 0.40020(8) 1.05575(14) 0.0731(4) Uani 1 1 d .
C4 C 0.08644(12) 0.31843(11) 0.96272(18) 0.0607(4) Uani 1 1 d .
C5 C 0.01643(12) 0.24031(12) 0.9504(2) 0.0657(4) Uani 1 1 d .
H5 H -0.0439 0.2425 1.0053 0.079 Uiso 1 1 calc .
C6 C 0.03623(13) 0.15897(12) 0.85643(18) 0.0664(4) Uani 1 1 d .
H6 H -0.0113 0.1066 0.8488 0.080 Uiso 1 1 calc .
C7 C 0.12489(13) 0.15368(12) 0.77367(17) 0.0613(4) Uani 1 1 d .
C8 C 0.19427(14) 0.23361(15) 0.7838(2) 0.0782(5) Uani 1 1 d .
H8 H 0.2539 0.2322 0.7271 0.094 Uiso 1 1 calc .
C9 C 0.17480(13) 0.31445(15) 0.8772(2) 0.0784(5) Uani 1 1 d .
H9 H 0.2216 0.3675 0.8833 0.094 Uiso 1 1 calc .
C10 C 0.14675(13) 0.06582(14) 0.6825(2) 0.0688(4) Uani 1 1 d .
C11 C 0.16507(16) -0.00668(18) 0.6094(2) 0.0876(6) Uani 1 1 d .
H11 H 0.1800(17) -0.0598(18) 0.538(3) 0.127(9) Uiso 1 1 d .

loop_
_atom_site_aniso_label
_atom_site_aniso_U_11
_atom_site_aniso_U_22
_atom_site_aniso_U_33
_atom_site_aniso_U_23
_atom_site_aniso_U_13
_atom_site_aniso_U_12
C1 0.0557(9) 0.0557(9) 0.0596(18) 0.000 0.000 0.000
C2 0.0572(8) 0.0581(9) 0.0687(9) -0.0016(8) 0.0056(8) -0.0052(6)
O3 0.0703(7) 0.0689(7) 0.0800(8) -0.0171(6) 0.0189(6) -0.0181(5)
C4 0.0638(9) 0.0586(9) 0.0596(9) -0.0041(8) 0.0012(8) -0.0064(6)
C5 0.0612(9) 0.0627(9) 0.0732(10) -0.0030(9) 0.0068(9) -0.0081(6)
C6 0.0684(10) 0.0598(9) 0.0711(10) -0.0013(8) -0.0029(9) -0.0097(7)
C7 0.0656(9) 0.0634(9) 0.0550(8) -0.0027(8) -0.0078(8) -0.0007(6)
C8 0.0714(11) 0.0869(12) 0.0763(10) -0.0155(11) 0.0127(9) -0.0134(8)
C9 0.0716(11) 0.0799(12) 0.0836(12) -0.0206(10) 0.0160(10) -0.0231(8)
C10 0.0691(10) 0.0736(11) 0.0636(10) -0.0055(9) -0.0100(8) -0.0006(7)
C11 0.0893(14) 0.0895(15) 0.0840(13) -0.0243(13) -0.0082(11) 0.0000(10)

loop_
_atom_type_symbol
_atom_type_description
_atom_type_scat_dispersion_real
_atom_type_scat_dispersion_imag
_atom_type_scat_source
C C 0.0181 0.0091 'International Tables Vol C Tables 4.2.6.8 and 6.1.1.4'
H H 0.0000 0.0000 'International Tables Vol C Tables 4.2.6.8 and 6.1.1.4'
O O 0.0492 0.0322 'International Tables Vol C Tables 4.2.6.8 and 6.1.1.4'

loop_
_geom_angle_atom_site_label_1
_geom_angle_atom_site_label_2
_geom_angle_atom_site_label_3
_geom_angle_site_symmetry_1
_geom_angle_site_symmetry_3
_geom_angle
_geom_angle_publ_flag
C2 C1 C2 . 2_565 110.23(12) y
C2 C1 C2 . 7_457 109.09(6) y
C2 C1 C2 2_565 7_457 109.09(6) y
C2 C1 C2 . 8_557 109.09(6) y
C2 C1 C2 2_565 8_557 109.09(6) y
C2 C1 C2 7_457 8_557 110.23(12) y
O3 C2 C1 . . 107.8(1) y
O3 C2 H2A . . 110.1 ?
C1 C2 H2A . . 110.1 ?
O3 C2 H2B . . 110.1 ?
C1 C2 H2B . . 110.1 ?
H2A C2 H2B . . 108.5 ?
C4 O3 C2 . . 118.48(10) y
O3 C4 C5 . . 124.73(14) y
O3 C4 C9 . . 116.27(12) y
C5 C4 C9 . . 118.99(14) y
C6 C5 C4 . . 119.80(15) y
C6 C5 H5 . . 120.1 ?
C4 C5 H5 . . 120.1 ?
C7 C6 C5 . . 121.38(15) y
C7 C6 H6 . . 119.3 ?
C5 C6 H6 . . 119.3 ?
C6 C7 C8 . . 118.68(16) y
C6 C7 C10 . . 120.62(14) y
C8 C7 C10 . . 120.67(17) y
C9 C8 C7 . . 120.02(17) y
C9 C8 H8 . . 120 ?
C7 C8 H8 . . 120 ?
C8 C9 C4 . . 121.09(14) y
C8 C9 H9 . . 119.5 ?
C4 C9 H9 . . 119.5 ?
C11 C10 C7 . . 179.2(2) y
C10 C11 H11 . . 172.2(16) ?

loop_
_geom_bond_atom_site_label_1
_geom_bond_atom_site_label_2
_geom_bond_site_symmetry_2
_geom_bond_distance
_geom_bond_publ_flag
C1 C2 . 1.5236(15) y
C1 C2 2_565 1.5236(15) y
C1 C2 7_457 1.5236(15) y
C1 C2 8_557 1.5236(15) y
C2 O3 . 1.4298(18) y
C2 H2a . 0.97 ?
C2 H2b . 0.97 ?
O3 C4 . 1.3603(17) y
C4 C5 . 1.381(2) y
C4 C9 . 1.387(2) y
C5 C6 . 1.379(2) y
C5 H5 . 0.93 ?
C6 C7 . 1.378(2) y
C6 H6 . 0.93 ?
C7 C8 . 1.392(2) y
C7 C10 . 1.438(2) y
C8 C9 . 1.371(3) y
C8 H8 . 0.93 ?
C9 H9 . 0.93 ?
C10 C11 . 1.176(3) y
C11 H11 . 0.96(2) ?

loop_
_geom_torsion_atom_site_label_1
_geom_torsion_atom_site_label_2
_geom_torsion_atom_site_label_3
_geom_torsion_atom_site_label_4
_geom_torsion_site_symmetry_1
_geom_torsion
_geom_torsion_publ_flag
C2 C1 C2 O3 2_565 57.27(9) y
C2 C1 C2 O3 7_457 177.04(12) y
C2 C1 C2 O3 8_557 -62.49(7) y
C1 C2 O3 C4 . 176.58(12) y
C2 O3 C4 C5 . 2.0(2) y
C2 O3 C4 C9 . -176.92(16) y
O3 C4 C5 C6 . -177.50(13) y
C9 C4 C5 C6 . 1.4(3) y
C4 C5 C6 C7 . 0.0(2) y
C5 C6 C7 C8 . -1.4(2) y
C5 C6 C7 C10 . 176.67(16) y
C6 C7 C8 C9 . 1.4(3) y
C10 C7 C8 C9 . -176.63(18) y
C7 C8 C9 C4 . -0.1(3) y
O3 C4 C9 C8 . 177.64(18) y
C5 C4 C9 C8 . -1.4(3) y
